data_7225015
loop_
_publ_author_name
'Ghosh, Pritam'
'Banerjee, Priyabrata'

_publ_section_title
;
 How paramagnetic and diamagnetic LMOCs detect picric acid from surface
 water and the intracellular environment: a combined experimental and
 DFT-D3 study.
;
_journal_issue 33
_journal_name_full 'Physical chemistry chemical physics : PCCP'
_journal_page_first 22805
_journal_page_last 22815
_journal_paper_doi 10.1039/c6cp01620k
_journal_volume 18
_journal_year 2016
_chemical_formula_moiety 'C42 H50 Co N2 O4, C6 H15 N'
_chemical_formula_sum 'C48 H65 Co N3 O4'
_chemical_formula_weight 806.96
_chemical_name_systematic
; 
 ? 
;
_space_group_IT_number 14
_symmetry_cell_setting monoclinic
_symmetry_space_group_name_Hall '-P 2ybc'
_symmetry_space_group_name_H-M 'P 1 21/c 1'
_atom_sites_solution_hydrogens geom
_atom_sites_solution_primary direct
_atom_sites_solution_secondary difmap
_audit_creation_method SHELXL-97
_cell_angle_alpha 90.00
_cell_angle_beta 113.781(3)
_cell_angle_gamma 90.00
_cell_formula_units_Z 4
_cell_length_a 17.028(4)
_cell_length_b 16.746(4)
_cell_length_c 17.575(4)
_cell_measurement_reflns_used 4019
_cell_measurement_temperature 293(2)
_cell_measurement_theta_max 74.4049
_cell_measurement_theta_min 3.5389
_cell_volume 4586.0(19)
_computing_cell_refinement 'Bruker SAINT'
_computing_data_collection 'Bruker APEX2'
_computing_data_reduction 'Bruker SAINT'
_computing_molecular_graphics 'Bruker SHELXTL'
_computing_publication_material 'Bruker SHELXTL'
_computing_structure_refinement 'SHELXL-97 (Sheldrick, 2008)'
_computing_structure_solution 'SHELXS-97 (Sheldrick, 2008)'
_diffrn_ambient_temperature 293(2)
_diffrn_measured_fraction_theta_full 0.998
_diffrn_measured_fraction_theta_max 0.998
_diffrn_measurement_device_type 'Bruker APEX-II CCD'
_diffrn_measurement_method '\f and \w scans'
_diffrn_radiation_monochromator graphite
_diffrn_radiation_source 'fine-focus sealed tube'
_diffrn_radiation_type MoK\a
_diffrn_radiation_wavelength 0.71073
_diffrn_reflns_av_R_equivalents 0.0946
_diffrn_reflns_av_sigmaI/netI 0.0614
_diffrn_reflns_limit_h_max 16
_diffrn_reflns_limit_h_min -16
_diffrn_reflns_limit_k_max 16
_diffrn_reflns_limit_k_min -16
_diffrn_reflns_limit_l_max 17
_diffrn_reflns_limit_l_min -17
_diffrn_reflns_number 25730
_diffrn_reflns_theta_full 20.38
_diffrn_reflns_theta_max 20.38
_diffrn_reflns_theta_min 1.31
_exptl_absorpt_coefficient_mu 0.418
_exptl_absorpt_correction_T_max 0.827
_exptl_absorpt_correction_T_min 0.755
_exptl_absorpt_correction_type multi-scan
_exptl_crystal_colour brown
_exptl_crystal_density_diffrn 1.169
_exptl_crystal_density_method 'not measured'
_exptl_crystal_description block
_exptl_crystal_F_000 1732
_exptl_crystal_size_max 0.23
_exptl_crystal_size_mid 0.16
_exptl_crystal_size_min 0.13
_refine_diff_density_max 0.347
_refine_diff_density_min -0.256
_refine_diff_density_rms 0.052
_refine_ls_extinction_coef 0.0122(6)
_refine_ls_extinction_method SHELXL
_refine_ls_goodness_of_fit_ref 1.014
_refine_ls_hydrogen_treatment mixed
_refine_ls_matrix_type full
_refine_ls_number_parameters 520
_refine_ls_number_reflns 4519
_refine_ls_number_restraints 0
_refine_ls_restrained_S_all 1.014
_refine_ls_R_factor_all 0.0735
_refine_ls_R_factor_gt 0.0412
_refine_ls_shift/su_max 0.000
_refine_ls_shift/su_mean 0.000
_refine_ls_structure_factor_coef Fsqd
_refine_ls_weighting_details 'calc w=1/[\s^2^(Fo^2^)+(0.0373P)^2^+3.1419P] where P=(Fo^2^+2Fc^2^)/3'
_refine_ls_weighting_scheme calc
_refine_ls_wR_factor_gt 0.0842
_refine_ls_wR_factor_ref 0.0969
_reflns_number_gt 3195
_reflns_number_total 4519
_reflns_threshold_expression >2sigma(I)
_cod_data_source_file c6cp01620k2.cif
_cod_data_source_block PP
_cod_depositor_comments
;
The following automatic conversions were performed:

'_symmetry_cell_setting' value 'Monoclinic' changed to 'monoclinic'
according to
/usr/data/users/saulius/crontab/automatic-downloads/rss-feeds/RSC/lib/dictionaries/cif_core.dic
dictionary named 'cif_core.dic' version 2.4.2 from 2011-04-26.

Automatic conversion script
Id: cif_fix_values 4268 2015-11-12 08:31:59Z antanas 

 Adding full bibliography for 7225015.cif.
;
_cod_original_sg_symbol_H-M ' P 21/c '
_cod_original_formula_sum ' C48 H65 Co N3 O4'
_cod_database_code 7225015

loop_
_symmetry_equiv_pos_as_xyz
'x, y, z'
'-x, y+1/2, -z+1/2'
'-x, -y, -z'
'x, -y-1/2, z-1/2'

loop_
_atom_site_label
_atom_site_type_symbol
_atom_site_fract_x
_atom_site_fract_y
_atom_site_fract_z
_atom_site_U_iso_or_equiv
_atom_site_adp_type
_atom_site_occupancy
_atom_site_symmetry_multiplicity
_atom_site_calc_flag
_atom_site_refinement_flags
Co1 Co 0.10271(4) 0.11852(3) 0.77485(3) 0.0242(2) Uani 1 1 d .
O2 O 0.18718(17) 0.05783(17) 0.85696(16) 0.0299(7) Uani 1 1 d .
O3 O 0.01488(17) 0.18213(16) 0.69650(17) 0.0262(7) Uani 1 1 d .
C9 C 0.2210(3) -0.1274(3) 0.7617(3) 0.0304(11) Uani 1 1 d .
H9 H 0.1978 -0.1547 0.7114 0.036 Uiso 1 1 calc R
O5 O 0.18426(17) 0.14665(16) 0.73243(16) 0.0261(7) Uani 1 1 d .
N2 N 0.1286(2) 0.20433(19) 0.84957(19) 0.0228(9) Uani 1 1 d .
N1 N 0.0670(2) 0.0368(2) 0.6946(2) 0.0210(9) Uani 1 1 d .
C1 C -0.0349(3) 0.1370(3) 0.6348(3) 0.0246(11) Uani 1 1 d .
C6 C -0.0099(3) 0.0584(3) 0.6266(3) 0.0224(11) Uani 1 1 d .
C2 C -0.1144(3) 0.1635(3) 0.5755(3) 0.0300(12) Uani 1 1 d .
H2 H -0.1344 0.2138 0.5814 0.036 Uiso 1 1 calc R
C3 C -0.1631(3) 0.1168(3) 0.5095(3) 0.0355(12) Uani 1 1 d .
H3 H -0.2153 0.1358 0.4709 0.043 Uiso 1 1 calc R
C5 C -0.0585(3) 0.0120(3) 0.5585(3) 0.0273(11) Uani 1 1 d .
H5 H -0.0396 -0.0388 0.5524 0.033 Uiso 1 1 calc R
C4 C -0.1349(3) 0.0410(3) 0.4995(3) 0.0346(12) Uani 1 1 d .
H4 H -0.1673 0.0101 0.4535 0.041 Uiso 1 1 calc R
C8 C 0.1835(3) -0.0540(3) 0.7694(3) 0.0259(11) Uani 1 1 d .
C17 C 0.2889(3) -0.0443(3) 0.9140(3) 0.0331(12) Uani 1 1 d .
C21 C 0.2181(3) -0.0110(3) 0.8450(3) 0.0278(11) Uani 1 1 d .
C10 C 0.2895(3) -0.1592(3) 0.8249(3) 0.0316(12) Uani 1 1 d .
C16 C 0.3211(3) -0.1161(3) 0.9007(3) 0.0378(12) Uani 1 1 d .
H16 H 0.3673 -0.1380 0.9450 0.045 Uiso 1 1 calc R
C7 C 0.1091(3) -0.0288(3) 0.6997(3) 0.0249(11) Uani 1 1 d .
H7 H 0.0891 -0.0626 0.6538 0.030 Uiso 1 1 calc R
C11 C 0.3327(3) -0.2376(3) 0.8195(3) 0.0415(13) Uani 1 1 d .
C18 C 0.3269(3) -0.0019(3) 0.9981(3) 0.0490(14) Uani 1 1 d .
C13 C 0.3135(4) -0.3006(3) 0.8734(4) 0.0784(19) Uani 1 1 d .
H13A H 0.3446 -0.3487 0.8743 0.118 Uiso 1 1 calc R
H13B H 0.2531 -0.3118 0.8505 0.118 Uiso 1 1 calc R
H13C H 0.3309 -0.2807 0.9290 0.118 Uiso 1 1 calc R
C19 C 0.2595(3) 0.0087(3) 1.0347(3) 0.0678(18) Uani 1 1 d .
H19A H 0.2842 0.0377 1.0861 0.102 Uiso 1 1 calc R
H19B H 0.2408 -0.0428 1.0448 0.102 Uiso 1 1 calc R
H19C H 0.2113 0.0378 0.9961 0.102 Uiso 1 1 calc R
C15 C 0.4282(3) -0.2267(3) 0.8503(4) 0.088(2) Uani 1 1 d .
H15A H 0.4514 -0.2126 0.9081 0.132 Uiso 1 1 calc R
H15B H 0.4404 -0.1850 0.8191 0.132 Uiso 1 1 calc R
H15C H 0.4539 -0.2757 0.8432 0.132 Uiso 1 1 calc R
C12 C 0.2982(3) -0.2691(3) 0.7307(3) 0.0685(17) Uani 1 1 d .
H12A H 0.3273 -0.3178 0.7291 0.103 Uiso 1 1 calc R
H12B H 0.3078 -0.2302 0.6952 0.103 Uiso 1 1 calc R
H12C H 0.2378 -0.2792 0.7117 0.103 Uiso 1 1 calc R
C20 C 0.4023(3) -0.0497(3) 1.0632(3) 0.079(2) Uani 1 1 d .
H20A H 0.4459 -0.0583 1.0425 0.118 Uiso 1 1 calc R
H20B H 0.3816 -0.1003 1.0730 0.118 Uiso 1 1 calc R
H20C H 0.4260 -0.0201 1.1142 0.118 Uiso 1 1 calc R
O1 O 0.01909(17) 0.08827(15) 0.81840(16) 0.0274(7) Uani 1 1 d .
C23 C -0.0590(3) 0.1535(3) 0.8885(3) 0.0320(12) Uani 1 1 d .
H23 H -0.0970 0.1110 0.8783 0.038 Uiso 1 1 calc R
C25 C -0.0127(3) 0.2841(3) 0.9475(3) 0.0300(12) Uani 1 1 d .
H25 H -0.0193 0.3284 0.9762 0.036 Uiso 1 1 calc R
C22 C 0.0077(3) 0.1493(3) 0.8617(3) 0.0255(11) Uani 1 1 d .
C27 C 0.0646(3) 0.2142(2) 0.8806(2) 0.0230(11) Uani 1 1 d .
C24 C -0.0690(3) 0.2205(3) 0.9302(3) 0.0328(12) Uani 1 1 d .
H24 H -0.1143 0.2226 0.9467 0.039 Uiso 1 1 calc R
C26 C 0.0534(3) 0.2807(3) 0.9214(2) 0.0291(12) Uani 1 1 d .
H26 H 0.0909 0.3237 0.9314 0.035 Uiso 1 1 calc R
C31 C 0.3871(3) 0.3083(3) 0.8321(3) 0.0319(12) Uani 1 1 d .
C29 C 0.2575(3) 0.2468(2) 0.8340(3) 0.0249(11) Uani 1 1 d .
C36 C 0.3135(3) 0.1990(2) 0.7339(3) 0.0252(11) Uani 1 1 d .
C37 C 0.3118(3) 0.1420(2) 0.6647(3) 0.0297(12) Uani 1 1 d .
C30 C 0.3265(3) 0.3015(3) 0.8646(3) 0.0336(12) Uani 1 1 d .
H30 H 0.3310 0.3344 0.9089 0.040 Uiso 1 1 calc R
C35 C 0.3777(3) 0.2548(3) 0.7670(3) 0.0339(12) Uani 1 1 d .
H35 H 0.4185 0.2575 0.7445 0.041 Uiso 1 1 calc R
C28 C 0.1958(3) 0.2499(2) 0.8698(3) 0.0287(11) Uani 1 1 d .
H28 H 0.2044 0.2878 0.9111 0.034 Uiso 1 1 calc R
C40 C 0.3866(3) 0.1557(3) 0.6393(3) 0.0474(14) Uani 1 1 d .
H40A H 0.4397 0.1468 0.6864 0.071 Uiso 1 1 calc R
H40B H 0.3848 0.2096 0.6201 0.071 Uiso 1 1 calc R
H40C H 0.3822 0.1193 0.5956 0.071 Uiso 1 1 calc R
C38 C 0.3182(3) 0.0560(2) 0.6954(3) 0.0357(12) Uani 1 1 d .
H38A H 0.3187 0.0203 0.6529 0.054 Uiso 1 1 calc R
H38B H 0.2698 0.0441 0.7083 0.054 Uiso 1 1 calc R
H38C H 0.3702 0.0494 0.7444 0.054 Uiso 1 1 calc R
C32 C 0.4606(3) 0.3675(3) 0.8609(3) 0.0483(14) Uani 1 1 d .
C39 C 0.2290(3) 0.1550(2) 0.5868(3) 0.0356(12) Uani 1 1 d .
H39A H 0.2286 0.1202 0.5433 0.053 Uiso 1 1 calc R
H39B H 0.2262 0.2095 0.5690 0.053 Uiso 1 1 calc R
H39C H 0.1803 0.1435 0.5995 0.053 Uiso 1 1 calc R
C34 C 0.4490(3) 0.4260(3) 0.7901(4) 0.0777(19) Uani 1 1 d .
H34A H 0.4470 0.3969 0.7423 0.117 Uiso 1 1 calc R
H34B H 0.4963 0.4627 0.8075 0.117 Uiso 1 1 calc R
H34C H 0.3964 0.4551 0.7761 0.117 Uiso 1 1 calc R
C33 C 0.4649(3) 0.4144(3) 0.9364(4) 0.087(2) Uani 1 1 d .
H33A H 0.4140 0.4462 0.9218 0.130 Uiso 1 1 calc R
H33B H 0.5143 0.4486 0.9551 0.130 Uiso 1 1 calc R
H33C H 0.4690 0.3780 0.9801 0.130 Uiso 1 1 calc R
C41 C 0.2489(3) 0.1952(3) 0.7669(3) 0.0265(11) Uani 1 1 d .
N3 N 0.0645(2) 0.4444(2) 0.6954(2) 0.0359(10) Uani 1 1 d .
C42 C 0.0002(4) 0.3824(3) 0.6928(4) 0.0676(18) Uani 1 1 d .
H42A H 0.0263 0.3299 0.6996 0.081 Uiso 1 1 calc R
H42B H -0.0169 0.3911 0.7385 0.081 Uiso 1 1 calc R
C44 C 0.0949(3) 0.4334(3) 0.6262(3) 0.0441(13) Uani 1 1 d .
H44A H 0.0461 0.4401 0.5734 0.053 Uiso 1 1 calc R
H44B H 0.1356 0.4755 0.6304 0.053 Uiso 1 1 calc R
C46 C 0.1361(4) 0.4447(3) 0.7800(3) 0.0682(18) Uani 1 1 d .
H46A H 0.1117 0.4444 0.8212 0.082 Uiso 1 1 calc R
H46B H 0.1690 0.3959 0.7869 0.082 Uiso 1 1 calc R
C43 C -0.0770(4) 0.3853(4) 0.6127(4) 0.091(2) Uani 1 1 d .
H43A H -0.0941 0.4398 0.5987 0.137 Uiso 1 1 calc R
H43B H -0.1231 0.3562 0.6183 0.137 Uiso 1 1 calc R
H43C H -0.0638 0.3615 0.5696 0.137 Uiso 1 1 calc R
C45 C 0.1365(3) 0.3540(3) 0.6254(3) 0.0533(15) Uani 1 1 d .
H45A H 0.1890 0.3495 0.6741 0.080 Uiso 1 1 calc R
H45B H 0.1486 0.3505 0.5766 0.080 Uiso 1 1 calc R
H45C H 0.0984 0.3116 0.6249 0.080 Uiso 1 1 calc R
C47 C 0.1951(4) 0.5133(4) 0.7966(4) 0.093(2) Uani 1 1 d .
H47A H 0.2263 0.5098 0.7619 0.140 Uiso 1 1 calc R
H47B H 0.2346 0.5127 0.8540 0.140 Uiso 1 1 calc R
H47C H 0.1627 0.5621 0.7849 0.140 Uiso 1 1 calc R
C48 C 0.5459(3) 0.3235(3) 0.8845(3) 0.0766(19) Uani 1 1 d .
H48A H 0.5517 0.2840 0.9260 0.115 Uiso 1 1 calc R
H48B H 0.5924 0.3610 0.9063 0.115 Uiso 1 1 calc R
H48C H 0.5473 0.2980 0.8362 0.115 Uiso 1 1 calc R
C49 C 0.3625(3) 0.0798(3) 0.9881(3) 0.0743(18) Uani 1 1 d .
H49A H 0.4045 0.0727 0.9651 0.111 Uiso 1 1 calc R
H49B H 0.3888 0.1052 1.0414 0.111 Uiso 1 1 calc R
H49C H 0.3165 0.1125 0.9515 0.111 Uiso 1 1 calc R

loop_
_atom_site_aniso_label
_atom_site_aniso_U_11
_atom_site_aniso_U_22
_atom_site_aniso_U_33
_atom_site_aniso_U_23
_atom_site_aniso_U_13
_atom_site_aniso_U_12
Co1 0.0311(4) 0.0196(3) 0.0261(4) -0.0030(3) 0.0159(3) -0.0015(3)
O2 0.0356(19) 0.0277(19) 0.0254(18) -0.0047(15) 0.0112(15) 0.0032(16)
O3 0.0335(19) 0.0184(17) 0.0266(18) -0.0048(15) 0.0120(16) -0.0011(15)
C9 0.040(3) 0.024(3) 0.037(3) 0.000(3) 0.025(3) -0.001(3)
O5 0.0275(18) 0.0265(18) 0.0300(18) -0.0085(15) 0.0174(15) -0.0060(15)
N2 0.035(2) 0.015(2) 0.022(2) -0.0030(17) 0.015(2) -0.0041(19)
N1 0.029(2) 0.017(2) 0.022(2) -0.0011(18) 0.015(2) 0.0000(19)
C1 0.031(3) 0.023(3) 0.030(3) 0.002(3) 0.023(3) -0.002(3)
C6 0.026(3) 0.021(3) 0.025(3) 0.000(3) 0.015(3) -0.004(2)
C2 0.038(3) 0.025(3) 0.030(3) 0.002(3) 0.018(3) -0.001(3)
C3 0.031(3) 0.035(3) 0.040(3) 0.005(3) 0.013(3) 0.000(3)
C5 0.041(3) 0.019(3) 0.029(3) -0.005(3) 0.022(3) -0.006(3)
C4 0.035(3) 0.036(3) 0.029(3) -0.002(3) 0.009(3) -0.012(3)
C8 0.035(3) 0.024(3) 0.023(3) -0.006(3) 0.016(3) -0.002(2)
C17 0.036(3) 0.033(3) 0.030(3) 0.000(3) 0.014(3) 0.007(3)
C21 0.034(3) 0.020(3) 0.038(3) 0.007(3) 0.023(3) 0.005(2)
C10 0.036(3) 0.026(3) 0.035(3) -0.001(3) 0.017(3) 0.006(3)
C16 0.029(3) 0.040(3) 0.043(3) 0.010(3) 0.013(3) 0.010(3)
C7 0.034(3) 0.023(3) 0.024(3) -0.007(2) 0.018(3) -0.008(2)
C11 0.036(3) 0.035(3) 0.051(3) -0.004(3) 0.015(3) 0.010(3)
C18 0.048(3) 0.049(4) 0.037(3) -0.008(3) 0.003(3) 0.012(3)
C13 0.093(5) 0.044(4) 0.090(5) 0.009(4) 0.029(4) 0.023(3)
C19 0.080(4) 0.092(5) 0.033(3) -0.009(3) 0.024(3) 0.035(4)
C15 0.041(4) 0.086(5) 0.135(6) -0.041(4) 0.034(4) 0.009(3)
C12 0.079(4) 0.050(4) 0.075(4) -0.014(3) 0.029(4) 0.028(3)
C20 0.072(4) 0.096(5) 0.038(3) -0.017(3) -0.009(3) 0.034(4)
O1 0.0416(19) 0.0189(18) 0.0320(18) -0.0076(15) 0.0257(16) -0.0022(14)
C23 0.041(3) 0.023(3) 0.041(3) -0.001(2) 0.026(3) -0.008(2)
C25 0.044(3) 0.022(3) 0.029(3) -0.006(2) 0.021(3) 0.001(3)
C22 0.035(3) 0.023(3) 0.025(3) 0.002(2) 0.018(2) -0.002(2)
C27 0.034(3) 0.020(3) 0.020(3) 0.001(2) 0.017(2) 0.002(2)
C24 0.043(3) 0.031(3) 0.033(3) 0.000(3) 0.024(3) 0.005(3)
C26 0.038(3) 0.023(3) 0.029(3) -0.004(2) 0.017(3) -0.006(2)
C31 0.028(3) 0.038(3) 0.031(3) -0.011(3) 0.012(3) -0.007(2)
C29 0.032(3) 0.022(3) 0.023(3) -0.002(2) 0.013(2) -0.002(2)
C36 0.027(3) 0.025(3) 0.028(3) 0.000(2) 0.015(2) -0.004(2)
C37 0.032(3) 0.034(3) 0.029(3) -0.009(2) 0.018(3) -0.005(2)
C30 0.041(3) 0.030(3) 0.031(3) -0.011(2) 0.016(3) -0.005(3)
C35 0.032(3) 0.039(3) 0.037(3) -0.001(3) 0.021(3) -0.003(3)
C28 0.045(3) 0.015(3) 0.030(3) -0.005(2) 0.020(3) 0.004(3)
C40 0.051(3) 0.054(4) 0.053(3) -0.015(3) 0.037(3) -0.016(3)
C38 0.039(3) 0.035(3) 0.037(3) 0.000(3) 0.019(3) 0.005(2)
C32 0.040(3) 0.055(4) 0.053(4) -0.023(3) 0.022(3) -0.023(3)
C39 0.051(3) 0.031(3) 0.028(3) -0.005(2) 0.019(3) -0.003(2)
C34 0.083(5) 0.060(4) 0.096(5) -0.014(4) 0.043(4) -0.039(3)
C33 0.074(4) 0.103(5) 0.099(5) -0.074(4) 0.051(4) -0.063(4)
C41 0.030(3) 0.025(3) 0.023(3) 0.004(2) 0.009(3) 0.000(2)
N3 0.051(3) 0.029(2) 0.036(3) 0.003(2) 0.026(2) 0.003(2)
C42 0.103(5) 0.031(3) 0.108(5) -0.005(4) 0.084(5) 0.000(4)
C44 0.056(3) 0.035(3) 0.057(3) 0.001(3) 0.039(3) 0.006(3)
C46 0.100(5) 0.053(4) 0.054(4) 0.004(3) 0.034(4) 0.038(4)
C43 0.085(5) 0.073(5) 0.146(7) -0.063(5) 0.077(5) -0.029(4)
C45 0.073(4) 0.030(3) 0.076(4) -0.004(3) 0.050(3) 0.009(3)
C47 0.068(5) 0.082(5) 0.097(5) -0.027(4) 0.001(4) 0.008(4)
C48 0.043(4) 0.098(5) 0.083(5) -0.041(4) 0.020(3) -0.024(3)
C49 0.057(4) 0.068(4) 0.069(4) -0.028(4) -0.004(3) -0.003(3)

loop_
_atom_type_symbol
_atom_type_description
_atom_type_scat_dispersion_real
_atom_type_scat_dispersion_imag
_atom_type_scat_source
C C 0.0033 0.0016 'International Tables Vol C Tables 4.2.6.8 and 6.1.1.4'
H H 0.0000 0.0000 'International Tables Vol C Tables 4.2.6.8 and 6.1.1.4'
N N 0.0061 0.0033 'International Tables Vol C Tables 4.2.6.8 and 6.1.1.4'
O O 0.0106 0.0060 'International Tables Vol C Tables 4.2.6.8 and 6.1.1.4'
Co Co 0.3494 0.9721 'International Tables Vol C Tables 4.2.6.8 and 6.1.1.4'

loop_
_geom_angle_atom_site_label_1
_geom_angle_atom_site_label_2
_geom_angle_atom_site_label_3
_geom_angle
O2 Co1 N2 89.17(13)
O2 Co1 N1 95.67(14)
N2 Co1 N1 174.81(16)
O2 Co1 O5 88.90(12)
N2 Co1 O5 94.74(13)
N1 Co1 O5 87.25(12)
O2 Co1 O3 176.61(12)
N2 Co1 O3 88.40(13)
N1 Co1 O3 86.69(14)
O5 Co1 O3 93.65(11)
O2 Co1 O1 90.70(12)
N2 Co1 O1 85.80(13)
N1 Co1 O1 92.25(12)
O5 Co1 O1 179.33(12)
O3 Co1 O1 86.77(11)
C21 O2 Co1 125.7(3)
C1 O3 Co1 109.5(3)
C10 C9 C8 122.3(4)
C41 O5 Co1 126.2(2)
C28 N2 C27 123.9(3)
C28 N2 Co1 125.0(3)
C27 N2 Co1 111.1(3)
C7 N1 C6 125.0(4)
C7 N1 Co1 124.2(3)
C6 N1 Co1 110.8(3)
O3 C1 C2 122.6(4)
O3 C1 C6 120.1(4)
C2 C1 C6 117.3(4)
C5 C6 C1 120.8(4)
C5 C6 N1 127.6(4)
C1 C6 N1 111.5(4)
C3 C2 C1 121.4(4)
C2 C3 C4 120.5(4)
C4 C5 C6 120.2(4)
C5 C4 C3 119.5(4)
C21 C8 C9 119.9(4)
C21 C8 C7 123.2(4)
C9 C8 C7 116.9(4)
C16 C17 C21 116.8(4)
C16 C17 C18 121.8(4)
C21 C17 C18 121.4(4)
O2 C21 C8 123.5(4)
O2 C21 C17 117.3(4)
C8 C21 C17 119.1(4)
C9 C10 C16 116.6(4)
C9 C10 C11 124.3(4)
C16 C10 C11 119.1(4)
C17 C16 C10 125.2(4)
N1 C7 C8 125.9(4)
C15 C11 C12 108.9(4)
C15 C11 C10 110.7(4)
C12 C11 C10 111.5(4)
C15 C11 C13 109.2(4)
C12 C11 C13 107.6(4)
C10 C11 C13 108.9(4)
C17 C18 C49 109.7(4)
C17 C18 C19 111.2(4)
C49 C18 C19 110.0(4)
C17 C18 C20 112.0(4)
C49 C18 C20 107.3(4)
C19 C18 C20 106.6(4)
C22 O1 Co1 108.9(2)
C24 C23 C22 120.6(4)
C26 C25 C24 118.8(4)
O1 C22 C23 123.8(4)
O1 C22 C27 118.9(4)
C23 C22 C27 117.3(4)
C26 C27 C22 121.5(4)
C26 C27 N2 125.9(4)
C22 C27 N2 112.6(4)
C25 C24 C23 121.2(4)
C25 C26 C27 120.6(4)
C30 C31 C35 115.3(4)
C30 C31 C32 125.0(4)
C35 C31 C32 119.7(4)
C30 C29 C41 120.1(4)
C30 C29 C28 117.0(4)
C41 C29 C28 122.8(4)
C35 C36 C41 117.7(4)
C35 C36 C37 121.0(4)
C41 C36 C37 121.3(4)
C40 C37 C38 107.2(3)
C40 C37 C39 107.0(4)
C38 C37 C39 111.0(3)
C40 C37 C36 112.7(4)
C38 C37 C36 109.3(3)
C39 C37 C36 109.6(3)
C31 C30 C29 123.0(4)
C36 C35 C31 125.9(4)
N2 C28 C29 125.5(4)
C31 C32 C33 111.9(4)
C31 C32 C48 110.0(4)
C33 C32 C48 107.8(4)
C31 C32 C34 109.1(4)
C33 C32 C34 109.0(5)
C48 C32 C34 109.0(4)
O5 C41 C29 123.3(4)
O5 C41 C36 118.6(4)
C29 C41 C36 118.0(4)
C42 N3 C46 109.1(4)
C42 N3 C44 112.0(4)
C46 N3 C44 113.2(4)
C43 C42 N3 111.3(5)
C45 C44 N3 115.4(4)
C47 C46 N3 114.7(5)

loop_
_geom_bond_atom_site_label_1
_geom_bond_atom_site_label_2
_geom_bond_distance
Co1 O2 1.874(3)
Co1 N2 1.875(3)
Co1 N1 1.882(3)
Co1 O5 1.882(3)
Co1 O3 1.899(3)
Co1 O1 1.936(3)
O2 C21 1.319(5)
O3 C1 1.313(5)
C9 C10 1.353(5)
C9 C8 1.418(6)
O5 C41 1.305(5)
N2 C28 1.300(5)
N2 C27 1.412(5)
N1 C7 1.296(5)
N1 C6 1.418(5)
C1 C2 1.407(6)
C1 C6 1.408(6)
C6 C5 1.387(5)
C2 C3 1.367(6)
C3 C4 1.393(6)
C5 C4 1.385(5)
C8 C21 1.414(6)
C8 C7 1.424(5)
C17 C16 1.380(6)
C17 C21 1.434(6)
C17 C18 1.528(6)
C10 C16 1.415(6)
C10 C11 1.526(6)
C11 C15 1.504(6)
C11 C12 1.524(6)
C11 C13 1.538(7)
C18 C49 1.534(7)
C18 C19 1.537(6)
C18 C20 1.553(6)
O1 C22 1.333(5)
C23 C24 1.388(5)
C23 C22 1.396(5)
C25 C26 1.377(5)
C25 C24 1.383(5)
C22 C27 1.404(5)
C27 C26 1.379(5)
C31 C30 1.372(5)
C31 C35 1.410(6)
C31 C32 1.516(6)
C29 C30 1.414(6)
C29 C41 1.420(5)
C29 C28 1.426(5)
C36 C35 1.377(6)
C36 C41 1.437(5)
C36 C37 1.536(5)
C37 C40 1.527(5)
C37 C38 1.527(6)
C37 C39 1.534(5)
C32 C33 1.518(6)
C32 C48 1.530(7)
C32 C34 1.532(7)
N3 C42 1.495(6)
N3 C46 1.496(6)
N3 C44 1.513(5)
C42 C43 1.490(7)
C44 C45 1.510(6)
C46 C47 1.475(7)
